data_7035679
loop_
_publ_author_name
'Barik, Subrat Kumar'
'Dorcet, Vincent'
'Roisnel, Thierry'
'Halet, Jean-Fran\,cois'
'Ghosh, Sundargopal'

_publ_section_title
;
 Synthesis and chemistry of the open-cage cobaltaheteroborane cluster
 [{(\h(5)-C5Me5)Co}2B2H2Se2]: a combined experimental and theoretical
 study.
;
_journal_issue 32
_journal_name_full 'Dalton transactions (Cambridge, England : 2003)'
_journal_page_first 14403
_journal_page_last 14410
_journal_paper_doi 10.1039/c5dt01511a
_journal_volume 44
_journal_year 2015
_chemical_compound_source 'synthesis as described'
_chemical_formula_moiety 'C13 H17 B2 Co Fe O3 Se2'
_chemical_formula_sum 'C13 H17 B2 Co Fe O3 Se2'
_chemical_formula_weight 515.59
_chemical_name_systematic
;
 ?
;
_space_group_IT_number 14
_symmetry_cell_setting monoclinic
_symmetry_Int_Tables_number 14
_symmetry_space_group_name_Hall '-P 2yn'
_symmetry_space_group_name_H-M 'P 1 21/n 1'
_atom_sites_solution_hydrogens geom
_atom_sites_solution_primary direct
_atom_sites_solution_secondary difmap
_audit_conform_dict_location ftp://ftp.iucr.org/pub/cif_core.dic
_audit_conform_dict_name cif_core.dic
_audit_conform_dict_version 2.4.3
_audit_creation_date 2015-02-03T15:21:44-00:00
_audit_creation_method 'WinGX routine CIF_UPDATE'
_audit_update_record
;
2015-04-07 deposited with the CCDC.
2015-07-07 downloaded from the CCDC.
;
_cell_angle_alpha 90
_cell_angle_beta 108.887(2)
_cell_angle_gamma 90
_cell_formula_units_Z 4
_cell_length_a 8.2464(4)
_cell_length_b 23.0294(11)
_cell_length_c 9.6550(5)
_cell_measurement_reflns_used 2934
_cell_measurement_temperature 150(2)
_cell_measurement_theta_max 24.54
_cell_measurement_theta_min 2.76
_cell_measurement_wavelength 0.71073
_cell_volume 1734.86(15)
_computing_cell_refinement 'Bruker APEX2 (Bruker, 2006)'
_computing_data_collection 'Bruker APEX2 (Bruker, 2006)'
_computing_data_reduction 'Bruker APEX2 (Bruker, 2006)'
_computing_molecular_graphics 'Ortep-3 for Windows (Farrugia, 1997)'
_computing_publication_material
;
          WinGX publication routines (Farrugia, 2012),
          CRYSCALc (T. Roisnel, local program, 2014)
;
_computing_structure_refinement 'SHELXL-97 (Sheldrick, 1997)'
_computing_structure_solution 'SIR97 (Altomare et al., 1999)'
_diffrn_ambient_temperature 150(2)
_diffrn_detector 'CCD plate'
_diffrn_measured_fraction_theta_full 0.994
_diffrn_measured_fraction_theta_max 0.994
_diffrn_measurement_device_type 'APEXII, Bruker-AXS'
_diffrn_measurement_method 'CCD rotation images, thin slices'
_diffrn_radiation_monochromator graphite
_diffrn_radiation_probe x-ray
_diffrn_radiation_type MoK\a
_diffrn_radiation_wavelength 0.71073
_diffrn_reflns_av_R_equivalents 0.0628
_diffrn_reflns_av_unetI/netI 0.0814
_diffrn_reflns_limit_h_max 10
_diffrn_reflns_limit_h_min -10
_diffrn_reflns_limit_k_max 29
_diffrn_reflns_limit_k_min -22
_diffrn_reflns_limit_l_max 12
_diffrn_reflns_limit_l_min -11
_diffrn_reflns_number 12271
_diffrn_reflns_theta_full 27.48
_diffrn_reflns_theta_max 27.48
_diffrn_reflns_theta_min 2.97
_exptl_absorpt_coefficient_mu 5.993
_exptl_absorpt_correction_T_max 0.741
_exptl_absorpt_correction_T_min 0.516
_exptl_absorpt_correction_type multi-scan
_exptl_absorpt_process_details
;
  [Sheldrick, G.M. (2002). SADABS Bruker AXS Inc., Madison, Wisconsin, USA]
;
_exptl_crystal_colour black
_exptl_crystal_density_diffrn 1.974
_exptl_crystal_density_method 'not measured'
_exptl_crystal_description stick
_exptl_crystal_F_000 1000
_exptl_crystal_size_max 0.42
_exptl_crystal_size_mid 0.09
_exptl_crystal_size_min 0.05
_refine_diff_density_max 1.699
_refine_diff_density_min -0.799
_refine_diff_density_rms 0.164
_refine_ls_extinction_method none
_refine_ls_goodness_of_fit_ref 0.99
_refine_ls_hydrogen_treatment mixed
_refine_ls_matrix_type full
_refine_ls_number_parameters 210
_refine_ls_number_reflns 3973
_refine_ls_number_restraints 0
_refine_ls_restrained_S_all 0.99
_refine_ls_R_factor_all 0.0761
_refine_ls_R_factor_gt 0.0435
_refine_ls_shift/su_max 0.001
_refine_ls_shift/su_mean 0
_refine_ls_structure_factor_coef Fsqd
_refine_ls_weighting_details 'calc w=1/[\s^2^(Fo^2^)+(0.0422P)^2^+0.0000P] where P=(Fo^2^+2Fc^2^)/3'
_refine_ls_weighting_scheme calc
_refine_ls_wR_factor_gt 0.0912
_refine_ls_wR_factor_ref 0.1044
_reflns_number_gt 2741
_reflns_number_total 3973
_reflns_threshold_expression >2sigma(I)
_cod_data_source_file c5dt01511a2.cif
_cod_data_source_block COFESE2
_cod_depositor_comments 'Adding full bibliography for 7035678--7035679.cif.'
_cod_original_sg_symbol_H-M 'P 21/n'
_cod_database_code 7035679

loop_
_symmetry_equiv_pos_as_xyz
'x, y, z'
'-x+1/2, y+1/2, -z+1/2'
'-x, -y, -z'
'x-1/2, -y-1/2, z-1/2'

loop_
_atom_site_label
_atom_site_type_symbol
_atom_site_fract_x
_atom_site_fract_y
_atom_site_fract_z
_atom_site_U_iso_or_equiv
_atom_site_adp_type
_atom_site_occupancy
_atom_site_symmetry_multiplicity
_atom_site_calc_flag
_atom_site_refinement_flags
Co1 Co 0.24948(8) 0.36683(3) 0.98761(7) 0.01720(17) Uani 1 1 d .
C1 C 0.3033(6) 0.4028(2) 1.1922(5) 0.0217(11) Uani 1 1 d .
C2 C 0.4066(6) 0.3527(2) 1.1985(5) 0.0235(12) Uani 1 1 d .
C3 C 0.2937(7) 0.3039(2) 1.1498(5) 0.0277(13) Uani 1 1 d .
C4 C 0.1226(7) 0.3235(2) 1.1098(5) 0.0242(12) Uani 1 1 d .
C5 C 0.1271(6) 0.3848(2) 1.1370(5) 0.0194(11) Uani 1 1 d .
C6 C 0.3656(7) 0.4631(2) 1.2382(6) 0.0309(13) Uani 1 1 d .
H6A H 0.403 0.4659 1.3452 0.046 Uiso 1 1 calc R
H6B H 0.2725 0.4908 1.196 0.046 Uiso 1 1 calc R
H6C H 0.4621 0.4721 1.2035 0.046 Uiso 1 1 calc R
C7 C 0.5984(6) 0.3512(3) 1.2520(6) 0.0393(16) Uani 1 1 d .
H7A H 0.643 0.3902 1.2457 0.059 Uiso 1 1 calc R
H7B H 0.6387 0.3244 1.1912 0.059 Uiso 1 1 calc R
H7C H 0.6391 0.338 1.3539 0.059 Uiso 1 1 calc R
C8 C 0.3486(9) 0.2422(2) 1.1424(7) 0.0461(17) Uani 1 1 d .
H8A H 0.3583 0.2224 1.2346 0.069 Uiso 1 1 calc R
H8B H 0.46 0.2416 1.1263 0.069 Uiso 1 1 calc R
H8C H 0.2635 0.2222 1.0614 0.069 Uiso 1 1 calc R
C9 C -0.0383(7) 0.2868(3) 1.0547(6) 0.0398(16) Uani 1 1 d .
H9A H -0.0151 0.2525 1.0042 0.06 Uiso 1 1 calc R
H9B H -0.13 0.3097 0.9866 0.06 Uiso 1 1 calc R
H9C H -0.0739 0.2746 1.1377 0.06 Uiso 1 1 calc R
C10 C -0.0250(6) 0.4239(2) 1.1181(6) 0.0316(13) Uani 1 1 d .
H10A H -0.1225 0.4098 1.0367 0.047 Uiso 1 1 calc R
H10B H 0.0037 0.4635 1.0971 0.047 Uiso 1 1 calc R
H10C H -0.0553 0.4238 1.2082 0.047 Uiso 1 1 calc R
Fe1 Fe 0.26399(8) 0.39729(3) 0.66447(8) 0.02016(19) Uani 1 1 d .
C11 C 0.4593(7) 0.3938(2) 0.6246(6) 0.0281(13) Uani 1 1 d .
O12 O 0.5867(5) 0.39051(19) 0.5991(5) 0.0450(11) Uani 1 1 d .
C13 C 0.1267(7) 0.3559(3) 0.5125(6) 0.0318(14) Uani 1 1 d .
O13 O 0.0392(6) 0.3308(2) 0.4158(4) 0.0551(13) Uani 1 1 d .
C15 C 0.2194(6) 0.4688(3) 0.5915(6) 0.0259(12) Uani 1 1 d .
O14 O 0.1936(5) 0.51532(18) 0.5485(4) 0.0386(10) Uani 1 1 d .
Se1 Se 0.35990(7) 0.31357(2) 0.82815(6) 0.02702(16) Uani 1 1 d .
Se2 Se 0.04185(6) 0.40878(2) 0.78107(6) 0.02347(15) Uani 1 1 d .
B21 B 0.4381(7) 0.3943(3) 0.8935(6) 0.0277(15) Uani 1 1 d .
H21 H 0.566(7) 0.408(2) 0.940(6) 0.05 Uiso 1 1 d .
B22 B 0.2738(7) 0.4419(3) 0.8704(6) 0.0200(13) Uani 1 1 d .
H22 H 0.310(7) 0.488(3) 0.897(6) 0.05 Uiso 1 1 d .

loop_
_atom_site_aniso_label
_atom_site_aniso_U_11
_atom_site_aniso_U_22
_atom_site_aniso_U_33
_atom_site_aniso_U_23
_atom_site_aniso_U_13
_atom_site_aniso_U_12
Co1 0.0200(3) 0.0185(4) 0.0149(3) 0.0016(3) 0.0081(3) 0.0015(3)
C1 0.026(3) 0.021(3) 0.021(3) -0.001(2) 0.013(2) -0.003(2)
C2 0.026(3) 0.033(3) 0.012(2) 0.005(2) 0.008(2) 0.007(2)
C3 0.048(3) 0.024(3) 0.013(3) 0.001(2) 0.012(2) 0.006(3)
C4 0.042(3) 0.023(3) 0.013(3) 0.000(2) 0.017(2) -0.009(2)
C5 0.024(2) 0.023(3) 0.017(3) 0.002(2) 0.013(2) -0.001(2)
C6 0.035(3) 0.031(3) 0.028(3) -0.006(3) 0.012(2) -0.010(3)
C7 0.028(3) 0.062(5) 0.027(3) 0.007(3) 0.007(2) 0.023(3)
C8 0.091(5) 0.018(3) 0.031(3) 0.008(3) 0.024(3) 0.019(3)
C9 0.056(4) 0.047(4) 0.021(3) -0.004(3) 0.020(3) -0.018(3)
C10 0.030(3) 0.038(4) 0.034(3) 0.001(3) 0.020(3) 0.005(3)
Fe1 0.0226(4) 0.0236(4) 0.0155(4) 0.0008(3) 0.0078(3) -0.0023(3)
C11 0.031(3) 0.032(3) 0.020(3) -0.001(3) 0.006(2) -0.004(2)
O12 0.038(2) 0.059(3) 0.046(3) 0.006(2) 0.025(2) 0.004(2)
C13 0.045(3) 0.033(4) 0.021(3) 0.000(3) 0.016(3) -0.009(3)
O13 0.072(3) 0.065(3) 0.026(2) -0.006(2) 0.014(2) -0.036(3)
C15 0.017(2) 0.037(4) 0.023(3) 0.001(3) 0.005(2) -0.002(2)
O14 0.033(2) 0.037(3) 0.040(2) 0.016(2) 0.0039(18) -0.0008(19)
Se1 0.0403(3) 0.0222(3) 0.0235(3) 0.0002(2) 0.0171(2) 0.0057(2)
Se2 0.0181(2) 0.0329(3) 0.0199(3) 0.0050(2) 0.0069(2) 0.0011(2)
B21 0.019(3) 0.053(5) 0.012(3) 0.006(3) 0.006(2) 0.007(3)
B22 0.026(3) 0.022(3) 0.015(3) 0.000(3) 0.011(2) -0.003(2)

loop_
_atom_type_symbol
_atom_type_description
_atom_type_scat_dispersion_real
_atom_type_scat_dispersion_imag
_atom_type_scat_source
C C 0.0033 0.0016 'International Tables Vol C Tables 4.2.6.8 and 6.1.1.4'
H H 0 0 'International Tables Vol C Tables 4.2.6.8 and 6.1.1.4'
Fe Fe 0.3463 0.8444 'International Tables Vol C Tables 4.2.6.8 and 6.1.1.4'
Co Co 0.3494 0.9721 'International Tables Vol C Tables 4.2.6.8 and 6.1.1.4'
Se Se -0.0929 2.2259 'International Tables Vol C Tables 4.2.6.8 and 6.1.1.4'
B B 0.0013 0.0007 'International Tables Vol C Tables 4.2.6.8 and 6.1.1.4'
O O 0.0106 0.006 'International Tables Vol C Tables 4.2.6.8 and 6.1.1.4'

loop_
_geom_angle_atom_site_label_1
_geom_angle_atom_site_label_2
_geom_angle_atom_site_label_3
_geom_angle
C5 Co1 C1 40.97(18)
C5 Co1 C2 68.36(19)
C1 Co1 C2 40.56(19)
C5 Co1 C4 40.8(2)
C1 Co1 C4 68.79(19)
C2 Co1 C4 68.4(2)
C5 Co1 C3 67.5(2)
C1 Co1 C3 68.1(2)
C2 Co1 C3 40.7(2)
C4 Co1 C3 39.8(2)
C5 Co1 B22 111.4(2)
C1 Co1 B22 99.0(2)
C2 Co1 B22 121.5(2)
C4 Co1 B22 148.7(2)
C3 Co1 B22 162.1(2)
C5 Co1 B21 146.2(2)
C1 Co1 B21 109.2(2)
C2 Co1 B21 99.0(2)
C4 Co1 B21 163.3(2)
C3 Co1 B21 123.6(2)
B22 Co1 B21 47.2(2)
C5 Co1 Se1 160.25(15)
C1 Co1 Se1 145.61(14)
C2 Co1 Se1 108.09(14)
C4 Co1 Se1 119.49(15)
C3 Co1 Se1 96.77(15)
B22 Co1 Se1 87.27(16)
B21 Co1 Se1 52.46(19)
C5 Co1 Se2 97.07(14)
C1 Co1 Se2 121.08(14)
C2 Co1 Se2 161.64(15)
C4 Co1 Se2 108.37(15)
C3 Co1 Se2 145.12(16)
B22 Co1 Se2 51.98(15)
B21 Co1 Se2 87.05(15)
Se1 Co1 Se2 89.38(3)
C2 C1 C5 107.5(4)
C2 C1 C6 126.6(5)
C5 C1 C6 125.9(5)
C2 C1 Co1 69.7(3)
C5 C1 Co1 69.4(3)
C6 C1 Co1 127.3(4)
C1 C2 C3 107.8(4)
C1 C2 C7 125.7(5)
C3 C2 C7 126.5(5)
C1 C2 Co1 69.7(3)
C3 C2 Co1 70.5(3)
C7 C2 Co1 127.0(4)
C4 C3 C2 108.9(5)
C4 C3 C8 125.5(5)
C2 C3 C8 125.7(5)
C4 C3 Co1 69.8(3)
C2 C3 Co1 68.8(3)
C8 C3 Co1 127.4(4)
C3 C4 C5 107.5(4)
C3 C4 C9 127.0(5)
C5 C4 C9 125.4(5)
C3 C4 Co1 70.4(3)
C5 C4 Co1 69.0(3)
C9 C4 Co1 128.0(4)
C4 C5 C1 108.4(4)
C4 C5 C10 126.5(4)
C1 C5 C10 125.1(5)
C4 C5 Co1 70.3(3)
C1 C5 Co1 69.6(3)
C10 C5 Co1 128.0(4)
C1 C6 H6A 109.5
C1 C6 H6B 109.5
H6A C6 H6B 109.5
C1 C6 H6C 109.5
H6A C6 H6C 109.5
H6B C6 H6C 109.5
C2 C7 H7A 109.5
C2 C7 H7B 109.5
H7A C7 H7B 109.5
C2 C7 H7C 109.5
H7A C7 H7C 109.5
H7B C7 H7C 109.5
C3 C8 H8A 109.5
C3 C8 H8B 109.5
H8A C8 H8B 109.5
C3 C8 H8C 109.5
H8A C8 H8C 109.5
H8B C8 H8C 109.5
C4 C9 H9A 109.5
C4 C9 H9B 109.5
H9A C9 H9B 109.5
C4 C9 H9C 109.5
H9A C9 H9C 109.5
H9B C9 H9C 109.5
C5 C10 H10A 109.5
C5 C10 H10B 109.5
H10A C10 H10B 109.5
C5 C10 H10C 109.5
H10A C10 H10C 109.5
H10B C10 H10C 109.5
C11 Fe1 C15 92.4(2)
C11 Fe1 C13 100.0(2)
C15 Fe1 C13 99.9(2)
C11 Fe1 B21 82.8(2)
C15 Fe1 B21 114.0(3)
C13 Fe1 B21 145.9(3)
C11 Fe1 B22 116.3(2)
C15 Fe1 B22 82.5(2)
C13 Fe1 B22 143.5(2)
B21 Fe1 B22 45.1(2)
C11 Fe1 Se2 165.57(17)
C15 Fe1 Se2 89.56(16)
C13 Fe1 Se2 93.71(18)
B21 Fe1 Se2 83.34(15)
B22 Fe1 Se2 49.81(14)
C11 Fe1 Se1 88.75(18)
C15 Fe1 Se1 164.17(17)
C13 Fe1 Se1 95.48(18)
B21 Fe1 Se1 50.44(19)
B22 Fe1 Se1 82.87(16)
Se2 Fe1 Se1 85.54(3)
O12 C11 Fe1 178.8(5)
O13 C13 Fe1 178.8(6)
O14 C15 Fe1 178.1(5)
B21 Se1 Co1 57.76(17)
B21 Se1 Fe1 58.49(16)
Co1 Se1 Fe1 84.27(3)
B22 Se2 Co1 57.17(17)
B22 Se2 Fe1 58.80(16)
Co1 Se2 Fe1 84.20(3)
B22 B21 Se1 113.3(4)
B22 B21 Co1 65.7(3)
Se1 B21 Co1 69.8(2)
B22 B21 Fe1 67.5(3)
Se1 B21 Fe1 71.1(2)
Co1 B21 Fe1 96.2(2)
B22 B21 H21 120(3)
Se1 B21 H21 127(3)
Co1 B21 H21 133(3)
Fe1 B21 H21 130(3)
B21 B22 Se2 115.2(4)
B21 B22 Co1 67.1(3)
Se2 B22 Co1 70.85(19)
B21 B22 Fe1 67.4(3)
Se2 B22 Fe1 71.39(19)
Co1 B22 Fe1 96.8(3)
B21 B22 H22 116(3)
Se2 B22 H22 128(3)
Co1 B22 H22 136(3)
Fe1 B22 H22 126(3)

loop_
_geom_bond_atom_site_label_1
_geom_bond_atom_site_label_2
_geom_bond_distance
Co1 C5 2.052(5)
Co1 C1 2.054(5)
Co1 C2 2.055(5)
Co1 C4 2.069(5)
Co1 C3 2.078(5)
Co1 B22 2.111(6)
Co1 B21 2.135(6)
Co1 Se1 2.3690(8)
Co1 Se2 2.3731(8)
C1 C2 1.424(7)
C1 C5 1.437(6)
C1 C6 1.496(7)
C2 C3 1.438(7)
C2 C7 1.497(7)
C3 C4 1.411(7)
C3 C8 1.501(7)
C4 C5 1.436(7)
C4 C9 1.516(7)
C5 C10 1.506(7)
C6 H6A 0.98
C6 H6B 0.98
C6 H6C 0.98
C7 H7A 0.98
C7 H7B 0.98
C7 H7C 0.98
C8 H8A 0.98
C8 H8B 0.98
C8 H8C 0.98
C9 H9A 0.98
C9 H9B 0.98
C9 H9C 0.98
C10 H10A 0.98
C10 H10B 0.98
C10 H10C 0.98
Fe1 C11 1.775(5)
Fe1 C15 1.782(6)
Fe1 C13 1.808(6)
Fe1 B21 2.214(6)
Fe1 B22 2.216(6)
Fe1 Se2 2.4553(8)
Fe1 Se1 2.4558(9)
C11 O12 1.157(6)
C13 O13 1.136(6)
C15 O14 1.144(6)
Se1 B21 2.002(7)
Se2 B22 1.979(6)
B21 B22 1.700(8)
B21 H21 1.06(5)
B22 H22 1.11(6)

loop_
_geom_torsion_atom_site_label_1
_geom_torsion_atom_site_label_2
_geom_torsion_atom_site_label_3
_geom_torsion_atom_site_label_4
_geom_torsion
C5 Co1 C1 C2 118.7(4)
C4 Co1 C1 C2 81.1(3)
C3 Co1 C1 C2 38.2(3)
B22 Co1 C1 C2 -128.9(3)
B21 Co1 C1 C2 -81.2(3)
Se1 Co1 C1 C2 -30.5(4)
Se2 Co1 C1 C2 -179.6(2)
C2 Co1 C1 C5 -118.7(4)
C4 Co1 C1 C5 -37.6(3)
C3 Co1 C1 C5 -80.5(3)
B22 Co1 C1 C5 112.4(3)
B21 Co1 C1 C5 160.1(3)
Se1 Co1 C1 C5 -149.2(2)
Se2 Co1 C1 C5 61.6(3)
C5 Co1 C1 C6 -120.1(6)
C2 Co1 C1 C6 121.2(6)
C4 Co1 C1 C6 -157.7(5)
C3 Co1 C1 C6 159.4(5)
B22 Co1 C1 C6 -7.7(5)
B21 Co1 C1 C6 40.0(5)
Se1 Co1 C1 C6 90.7(5)
Se2 Co1 C1 C6 -58.5(5)
C5 C1 C2 C3 -1.1(6)
C6 C1 C2 C3 177.4(5)
Co1 C1 C2 C3 -60.5(3)
C5 C1 C2 C7 -178.9(5)
C6 C1 C2 C7 -0.4(9)
Co1 C1 C2 C7 121.7(5)
C5 C1 C2 Co1 59.4(3)
C6 C1 C2 Co1 -122.1(5)
C5 Co1 C2 C1 -38.2(3)
C4 Co1 C2 C1 -82.2(3)
C3 Co1 C2 C1 -118.5(4)
B22 Co1 C2 C1 64.4(3)
B21 Co1 C2 C1 109.1(3)
Se1 Co1 C2 C1 162.5(2)
Se2 Co1 C2 C1 1.0(7)
C5 Co1 C2 C3 80.2(3)
C1 Co1 C2 C3 118.5(4)
C4 Co1 C2 C3 36.2(3)
B22 Co1 C2 C3 -177.2(3)
B21 Co1 C2 C3 -132.4(3)
Se1 Co1 C2 C3 -79.1(3)
Se2 Co1 C2 C3 119.5(5)
C5 Co1 C2 C7 -158.3(6)
C1 Co1 C2 C7 -120.1(6)
C4 Co1 C2 C7 157.7(6)
C3 Co1 C2 C7 121.5(6)
B22 Co1 C2 C7 -55.7(6)
B21 Co1 C2 C7 -10.9(5)
Se1 Co1 C2 C7 42.4(5)
Se2 Co1 C2 C7 -119.0(5)
C1 C2 C3 C4 1.6(6)
C7 C2 C3 C4 179.4(5)
Co1 C2 C3 C4 -58.4(4)
C1 C2 C3 C8 -178.5(5)
C7 C2 C3 C8 -0.6(8)
Co1 C2 C3 C8 121.5(5)
C1 C2 C3 Co1 60.0(3)
C7 C2 C3 Co1 -122.2(5)
C5 Co1 C3 C4 38.4(3)
C1 Co1 C3 C4 82.8(3)
C2 Co1 C3 C4 120.8(4)
B22 Co1 C3 C4 128.6(7)
B21 Co1 C3 C4 -178.1(3)
Se1 Co1 C3 C4 -129.2(3)
Se2 Co1 C3 C4 -30.5(4)
C5 Co1 C3 C2 -82.5(3)
C1 Co1 C3 C2 -38.0(3)
C4 Co1 C3 C2 -120.8(4)
B22 Co1 C3 C2 7.8(8)
B21 Co1 C3 C2 61.1(4)
Se1 Co1 C3 C2 110.0(3)
Se2 Co1 C3 C2 -151.3(2)
C5 Co1 C3 C8 158.2(6)
C1 Co1 C3 C8 -157.4(6)
C2 Co1 C3 C8 -119.4(7)
C4 Co1 C3 C8 119.8(7)
B22 Co1 C3 C8 -111.6(8)
B21 Co1 C3 C8 -58.3(6)
Se1 Co1 C3 C8 -9.4(5)
Se2 Co1 C3 C8 89.3(6)
C2 C3 C4 C5 -1.5(6)
C8 C3 C4 C5 178.6(5)
Co1 C3 C4 C5 -59.3(3)
C2 C3 C4 C9 -178.9(5)
C8 C3 C4 C9 1.2(9)
Co1 C3 C4 C9 123.3(5)
C2 C3 C4 Co1 57.8(4)
C8 C3 C4 Co1 -122.1(5)
C5 Co1 C4 C3 -118.6(4)
C1 Co1 C4 C3 -80.8(3)
C2 Co1 C4 C3 -37.1(3)
B22 Co1 C4 C3 -152.4(4)
B21 Co1 C4 C3 5.5(9)
Se1 Co1 C4 C3 62.1(3)
Se2 Co1 C4 C3 162.2(3)
C1 Co1 C4 C5 37.8(3)
C2 Co1 C4 C5 81.5(3)
C3 Co1 C4 C5 118.6(4)
B22 Co1 C4 C5 -33.9(5)
B21 Co1 C4 C5 124.1(8)
Se1 Co1 C4 C5 -179.3(2)
Se2 Co1 C4 C5 -79.3(3)
C5 Co1 C4 C9 119.2(6)
C1 Co1 C4 C9 157.0(6)
C2 Co1 C4 C9 -159.3(6)
C3 Co1 C4 C9 -122.2(6)
B22 Co1 C4 C9 85.3(6)
B21 Co1 C4 C9 -116.7(8)
Se1 Co1 C4 C9 -60.1(5)
Se2 Co1 C4 C9 40.0(5)
C3 C4 C5 C1 0.8(6)
C9 C4 C5 C1 178.3(5)
Co1 C4 C5 C1 -59.4(3)
C3 C4 C5 C10 -176.6(5)
C9 C4 C5 C10 0.9(8)
Co1 C4 C5 C10 123.2(5)
C3 C4 C5 Co1 60.2(4)
C9 C4 C5 Co1 -122.4(5)
C2 C1 C5 C4 0.2(6)
C6 C1 C5 C4 -178.4(5)
Co1 C1 C5 C4 59.8(3)
C2 C1 C5 C10 177.6(5)
C6 C1 C5 C10 -0.9(8)
Co1 C1 C5 C10 -122.8(5)
C2 C1 C5 Co1 -59.6(3)
C6 C1 C5 Co1 121.9(5)
C1 Co1 C5 C4 -119.4(4)
C2 Co1 C5 C4 -81.6(3)
C3 Co1 C5 C4 -37.5(3)
B22 Co1 C5 C4 161.9(3)
B21 Co1 C5 C4 -154.7(4)
Se1 Co1 C5 C4 1.8(6)
Se2 Co1 C5 C4 110.0(3)
C2 Co1 C5 C1 37.8(3)
C4 Co1 C5 C1 119.4(4)
C3 Co1 C5 C1 81.9(3)
B22 Co1 C5 C1 -78.8(3)
B21 Co1 C5 C1 -35.3(5)
Se1 Co1 C5 C1 121.2(4)
Se2 Co1 C5 C1 -130.6(3)
C1 Co1 C5 C10 119.2(6)
C2 Co1 C5 C10 157.0(5)
C4 Co1 C5 C10 -121.4(6)
C3 Co1 C5 C10 -158.9(5)
B22 Co1 C5 C10 40.5(5)
B21 Co1 C5 C10 83.9(6)
Se1 Co1 C5 C10 -119.6(5)
Se2 Co1 C5 C10 -11.4(5)
C5 Co1 Se1 B21 -163.7(5)
C1 Co1 Se1 B21 -67.2(3)
C2 Co1 Se1 B21 -87.5(3)
C4 Co1 Se1 B21 -162.4(3)
C3 Co1 Se1 B21 -127.7(3)
B22 Co1 Se1 B21 34.8(2)
Se2 Co1 Se1 B21 86.75(19)
C5 Co1 Se1 Fe1 140.2(4)
C1 Co1 Se1 Fe1 -123.3(3)
C2 Co1 Se1 Fe1 -143.60(16)
C4 Co1 Se1 Fe1 141.50(17)
C3 Co1 Se1 Fe1 176.22(16)
B22 Co1 Se1 Fe1 -21.32(15)
B21 Co1 Se1 Fe1 -56.10(19)
Se2 Co1 Se1 Fe1 30.65(3)
C11 Fe1 Se1 B21 81.7(3)
C15 Fe1 Se1 B21 -12.7(6)
C13 Fe1 Se1 B21 -178.4(3)
B22 Fe1 Se1 B21 -35.0(2)
Se2 Fe1 Se1 B21 -85.04(19)
C11 Fe1 Se1 Co1 137.12(17)
C15 Fe1 Se1 Co1 42.7(6)
C13 Fe1 Se1 Co1 -122.93(18)
B21 Fe1 Se1 Co1 55.43(19)
B22 Fe1 Se1 Co1 20.40(14)
Se2 Fe1 Se1 Co1 -29.62(3)
C5 Co1 Se2 B22 111.7(3)
C1 Co1 Se2 B22 76.1(3)
C2 Co1 Se2 B22 75.4(5)
C4 Co1 Se2 B22 152.0(3)
C3 Co1 Se2 B22 172.0(3)
B21 Co1 Se2 B22 -34.6(3)
Se1 Co1 Se2 B22 -87.0(2)
C5 Co1 Se2 Fe1 168.05(14)
C1 Co1 Se2 Fe1 132.50(16)
C2 Co1 Se2 Fe1 131.7(5)
C4 Co1 Se2 Fe1 -151.67(15)
C3 Co1 Se2 Fe1 -131.7(3)
B22 Co1 Se2 Fe1 56.4(2)
B21 Co1 Se2 Fe1 21.78(19)
Se1 Co1 Se2 Fe1 -30.66(3)
C11 Fe1 Se2 B22 17.4(8)
C15 Fe1 Se2 B22 -80.5(3)
C13 Fe1 Se2 B22 179.6(3)
B21 Fe1 Se2 B22 33.8(3)
Se1 Fe1 Se2 B22 84.4(2)
C11 Fe1 Se2 Co1 -37.4(7)
C15 Fe1 Se2 Co1 -135.37(16)
C13 Fe1 Se2 Co1 124.78(19)
B21 Fe1 Se2 Co1 -21.09(19)
B22 Fe1 Se2 Co1 -54.9(2)
Se1 Fe1 Se2 Co1 29.57(3)
Co1 Se1 B21 B22 -50.4(3)
Fe1 Se1 B21 B22 54.0(3)
Fe1 Se1 B21 Co1 104.38(16)
Co1 Se1 B21 Fe1 -104.38(16)
C5 Co1 B21 B22 -60.8(5)
C1 Co1 B21 B22 -84.4(3)
C2 Co1 B21 B22 -125.0(3)
C4 Co1 B21 B22 -164.6(7)
C3 Co1 B21 B22 -160.3(3)
Se1 Co1 B21 B22 129.0(3)
Se2 Co1 B21 B22 37.5(3)
C5 Co1 B21 Se1 170.2(3)
C1 Co1 B21 Se1 146.54(17)
C2 Co1 B21 Se1 105.95(19)
C4 Co1 B21 Se1 66.4(8)
C3 Co1 B21 Se1 70.6(3)
B22 Co1 B21 Se1 -129.0(3)
Se2 Co1 B21 Se1 -91.49(12)
C5 Co1 B21 Fe1 -122.6(3)
C1 Co1 B21 Fe1 -146.3(2)
C2 Co1 B21 Fe1 173.1(2)
C4 Co1 B21 Fe1 133.5(7)
C3 Co1 B21 Fe1 137.8(2)
B22 Co1 B21 Fe1 -61.9(3)
Se1 Co1 B21 Fe1 67.17(19)
Se2 Co1 B21 Fe1 -24.3(2)
C11 Fe1 B21 B22 139.1(3)
C15 Fe1 B21 B22 49.7(3)
C13 Fe1 B21 B22 -123.6(4)
Se2 Fe1 B21 B22 -36.8(3)
Se1 Fe1 B21 B22 -126.5(3)
C11 Fe1 B21 Se1 -94.3(2)
C15 Fe1 B21 Se1 176.23(18)
C13 Fe1 B21 Se1 2.9(5)
B22 Fe1 B21 Se1 126.5(3)
Se2 Fe1 B21 Se1 89.71(13)
C11 Fe1 B21 Co1 -160.5(3)
C15 Fe1 B21 Co1 110.1(3)
C13 Fe1 B21 Co1 -63.2(5)
B22 Fe1 B21 Co1 60.4(3)
Se2 Fe1 B21 Co1 23.59(19)
Se1 Fe1 B21 Co1 -66.1(2)
Se1 B21 B22 Se2 -1.2(5)
Co1 B21 B22 Se2 -53.7(3)
Fe1 B21 B22 Se2 54.7(3)
Se1 B21 B22 Co1 52.5(3)
Fe1 B21 B22 Co1 108.4(2)
Se1 B21 B22 Fe1 -55.9(3)
Co1 B21 B22 Fe1 -108.4(2)
Co1 Se2 B22 B21 51.9(3)
Fe1 Se2 B22 B21 -52.6(3)
Fe1 Se2 B22 Co1 -104.48(18)
Co1 Se2 B22 Fe1 104.48(18)
C5 Co1 B22 B21 148.5(3)
C1 Co1 B22 B21 107.9(3)
C2 Co1 B22 B21 71.5(3)
C4 Co1 B22 B21 171.6(4)
C3 Co1 B22 B21 65.6(8)
Se1 Co1 B22 B21 -38.1(3)
Se2 Co1 B22 B21 -129.4(3)
C5 Co1 B22 Se2 -82.0(2)
C1 Co1 B22 Se2 -122.66(18)
C2 Co1 B22 Se2 -159.06(17)
C4 Co1 B22 Se2 -59.0(4)
C3 Co1 B22 Se2 -165.0(6)
B21 Co1 B22 Se2 129.4(3)
Se1 Co1 B22 Se2 91.35(13)
C5 Co1 B22 Fe1 -149.58(19)
C1 Co1 B22 Fe1 169.80(19)
C2 Co1 B22 Fe1 133.4(2)
C4 Co1 B22 Fe1 -126.6(4)
C3 Co1 B22 Fe1 127.4(6)
B21 Co1 B22 Fe1 61.9(3)
Se1 Co1 B22 Fe1 23.81(16)
Se2 Co1 B22 Fe1 -67.54(17)
C11 Fe1 B22 B21 -46.4(4)
C15 Fe1 B22 B21 -135.4(3)
C13 Fe1 B22 B21 128.2(4)
Se2 Fe1 B22 B21 128.8(4)
Se1 Fe1 B22 B21 38.6(3)
C11 Fe1 B22 Se2 -175.2(2)
C15 Fe1 B22 Se2 95.8(2)
C13 Fe1 B22 Se2 -0.6(5)
B21 Fe1 B22 Se2 -128.8(4)
Se1 Fe1 B22 Se2 -90.18(14)
C11 Fe1 B22 Co1 -108.1(3)
C15 Fe1 B22 Co1 162.9(2)
C13 Fe1 B22 Co1 66.5(5)
B21 Fe1 B22 Co1 -61.7(3)
Se2 Fe1 B22 Co1 67.10(17)
Se1 Fe1 B22 Co1 -23.08(15)
